data_4129675
loop_
_publ_author_name
'Pinkowicz, Dawid'
'Southerland, Heather I.'
'Avenda\~no, Carolina'
'Prosvirin, Andrey'
'Sanders, Codi'
'Wernsdorfer, Wolfgang'
'Pedersen, Kasper S.'
'Dreiser, Jan'
'Cl\'erac, Rodolphe'
'Nehrkorn, Joscha'
'Simeoni, Giovanna G.'
'Schnegg, Alexander'
'Holldack, Karsten'
'Dunbar, Kim R.'

_publ_section_title
;
 Cyanide Single-Molecule Magnets Exhibiting Solvent Dependent Reversible
 &quot;On&quot; and &quot;Off&quot; Exchange Bias Behavior.
;
_journal_issue 45
_journal_name_full 'Journal of the American Chemical Society'
_journal_page_first 14406
_journal_page_last 14422
_journal_paper_doi 10.1021/jacs.5b09378
_journal_volume 137
_journal_year 2015
_chemical_formula_sum 'C78 H66 Co Mn3 N12 O18'
_chemical_formula_weight 1683.17
_space_group_crystal_system triclinic
_space_group_IT_number 2
_space_group_name_Hall '-P 1'
_space_group_name_H-M_alt 'P -1'
_atom_sites_solution_hydrogens mixed
_audit_creation_method SHELXL-2014/7
_cell_angle_alpha 84.754(5)
_cell_angle_beta 63.032(5)
_cell_angle_gamma 87.154(5)
_cell_formula_units_Z 2
_cell_length_a 16.315(5)
_cell_length_b 16.490(5)
_cell_length_c 16.955(5)
_cell_measurement_temperature 110(1)
_cell_volume 4048(2)
_computing_structure_refinement 'SHELXL-2014/7 (Sheldrick, 2014)'
_diffrn_ambient_temperature 110(1)
_diffrn_measured_fraction_theta_full 0.965
_diffrn_measured_fraction_theta_max 0.965
_diffrn_measurement_device_type APEX2
_diffrn_radiation_type MoK\a
_diffrn_radiation_wavelength 0.71073
_diffrn_reflns_av_R_equivalents 0.0204
_diffrn_reflns_av_unetI/netI 0.0428
_diffrn_reflns_Laue_measured_fraction_full 0.965
_diffrn_reflns_Laue_measured_fraction_max 0.965
_diffrn_reflns_limit_h_max 18
_diffrn_reflns_limit_h_min -14
_diffrn_reflns_limit_k_max 17
_diffrn_reflns_limit_k_min -18
_diffrn_reflns_limit_l_max 18
_diffrn_reflns_limit_l_min -18
_diffrn_reflns_number 17141
_diffrn_reflns_point_group_measured_fraction_full 0.965
_diffrn_reflns_point_group_measured_fraction_max 0.965
_diffrn_reflns_theta_full 23.314
_diffrn_reflns_theta_max 23.314
_diffrn_reflns_theta_min 1.862
_diffrn_source 'sealed tube'
_exptl_absorpt_coefficient_mu 0.733
_exptl_absorpt_correction_T_max 0.7449
_exptl_absorpt_correction_T_min 0.6971
_exptl_absorpt_correction_type multi-scan
_exptl_absorpt_process_details SADABS
_exptl_crystal_colour red
_exptl_crystal_density_diffrn 1.381
_exptl_crystal_description needle
_exptl_crystal_F_000 1728
_exptl_crystal_size_max 0.30
_exptl_crystal_size_mid 0.10
_exptl_crystal_size_min 0.08
_exptl_transmission_factor_max 0.7449
_exptl_transmission_factor_min 0.6971
_refine_diff_density_max 1.108
_refine_diff_density_min -1.070
_refine_diff_density_rms 0.074
_refine_ls_extinction_method none
_refine_ls_goodness_of_fit_ref 1.069
_refine_ls_hydrogen_treatment mixed
_refine_ls_matrix_type full
_refine_ls_number_parameters 1098
_refine_ls_number_reflns 11314
_refine_ls_number_restraints 0
_refine_ls_restrained_S_all 1.069
_refine_ls_R_factor_all 0.0655
_refine_ls_R_factor_gt 0.0541
_refine_ls_shift/su_max 0.001
_refine_ls_shift/su_mean 0.000
_refine_ls_structure_factor_coef Fsqd
_refine_ls_weighting_details 'w=1/[\s^2^(Fo^2^)+(0.0447P)^2^+11.5538P] where P=(Fo^2^+2Fc^2^)/3'
_refine_ls_weighting_scheme calc
_refine_ls_wR_factor_gt 0.1231
_refine_ls_wR_factor_ref 0.1294
_reflns_Friedel_coverage 0.000
_reflns_number_gt 9482
_reflns_number_total 11314
_reflns_threshold_expression 'I > 2\s(I)'
_cod_data_source_file ja5b09378_si_011.cif
_cod_data_source_block shelx
_cod_database_code 4129675
_shelx_shelxl_version_number 2014/7
_shelx_space_group_comment
;
The symmetry employed for this shelxl refinement is uniquely defined
by the following loop, which should always be used as a source of
symmetry information in preference to the above space-group names.
They are only intended as comments.
;

loop_
_space_group_symop_operation_xyz
'x, y, z'
'-x, -y, -z'

loop_
_atom_site_label
_atom_site_type_symbol
_atom_site_fract_x
_atom_site_fract_y
_atom_site_fract_z
_atom_site_U_iso_or_equiv
_atom_site_adp_type
_atom_site_occupancy
_atom_site_site_symmetry_order
_atom_site_calc_flag
_atom_site_refinement_flags_posn
_atom_site_refinement_flags_adp
_atom_site_refinement_flags_occupancy
Co01 Co 0.75193(4) 0.75112(3) 0.23982(4) 0.01815(15) Uani 1 1 d . . .
Mn02 Mn 0.32269(4) 0.69862(4) 0.95590(4) 0.02010(17) Uani 1 1 d . . .
Mn03 Mn 0.72502(4) 0.46316(4) 0.57870(4) 0.01731(16) Uani 1 1 d . . .
Mn04 Mn 0.05018(4) 0.03650(4) 0.24570(4) 0.02171(17) Uani 1 1 d . . .
O005 O 0.0656(2) -0.09423(17) 0.22077(19) 0.0238(7) Uani 1 1 d . . .
H005 H 0.0421 -0.1143 0.1857 0.029 Uiso 1 1 calc R U .
O006 O 0.78920(19) 0.45775(17) 0.43039(18) 0.0231(7) Uani 1 1 d . . .
H006 H 0.7656 0.4935 0.4000 0.028 Uiso 1 1 calc R U .
O007 O 0.6529(2) 0.4754(2) 0.7220(2) 0.0252(8) Uani 1 1 d . . .
O008 O 0.3186(2) 0.83413(19) 0.9709(2) 0.0273(8) Uani 1 1 d . . .
N21 N 0.6049(2) 0.4231(2) 0.5934(2) 0.0157(8) Uani 1 1 d . . .
O010 O 0.83077(19) 0.51133(17) 0.5698(2) 0.0236(7) Uani 1 1 d . . .
O011 O 0.76690(19) 0.35727(17) 0.59216(19) 0.0222(7) Uani 1 1 d . . .
O012 O 0.44501(19) 0.69498(18) 0.93735(18) 0.0252(7) Uani 1 1 d . . .
O013 O 0.2803(2) 0.66972(18) 1.07629(18) 0.0251(7) Uani 1 1 d . . .
N31 N 0.0936(2) 0.0732(2) 0.1182(2) 0.0228(8) Uani 1 1 d . . .
O015 O 0.5309(2) 0.36563(19) 0.8298(2) 0.0312(8) Uani 1 1 d . . .
N01 N 0.1962(2) 0.7027(2) 0.9659(2) 0.0198(8) Uani 1 1 d . . .
O2 O 0.3293(2) 0.56954(18) 0.9218(2) 0.0331(8) Uani 1 1 d . . .
H2 H 0.2974 0.5320 0.9694 0.040 Uiso 1 1 calc R U .
O05 O 0.1698(2) 0.03412(18) 0.2362(2) 0.0266(7) Uani 1 1 d . . .
O06 O -0.0057(2) 0.0118(2) 0.3688(2) 0.0387(9) Uani 1 1 d . . .
O04 O 0.4786(3) 0.8552(2) 0.5759(2) 0.0572(12) Uani 1 1 d . . .
N021 N -0.0698(2) 0.0335(2) 0.2412(2) 0.0192(8) Uani 1 1 d . . .
N022 N 0.3570(2) 0.7351(2) 0.8300(2) 0.0232(9) Uani 1 1 d . . .
N023 N 0.6742(2) 0.5697(2) 0.5558(2) 0.0164(8) Uani 1 1 d . . .
O1 O 0.0398(3) 0.1709(2) 0.2664(3) 0.0718(15) Uani 1 1 d . . .
H1 H 0.0475 0.2076 0.2185 0.086 Uiso 1 1 calc R U .
O3 O 0.3824(3) 0.9471(2) 0.8345(2) 0.0550(11) Uani 1 1 d . . .
C41 C 0.7222(3) 0.6363(3) 0.5228(3) 0.0199(10) Uani 1 1 d . . .
C08 C 0.4358(3) 0.6223(3) 0.5896(3) 0.0238(10) Uani 1 1 d . . .
H08 H 0.4000 0.6670 0.5867 0.029 Uiso 1 1 calc R U .
C61 C 0.0228(3) 0.0803(2) 0.0899(3) 0.0197(10) Uani 1 1 d . . .
C21 C 0.1844(3) 0.6229(3) 1.2226(3) 0.0253(10) Uani 1 1 d . . .
H21 H 0.2354 0.6168 1.2335 0.030 Uiso 1 1 calc R U .
C07 C 0.6395(3) 0.2794(3) 0.6045(3) 0.0210(10) Uani 1 1 d . . .
N11 N 0.5965(3) 0.6764(2) 0.2196(3) 0.0295(9) Uani 1 1 d . . .
C31 C 0.2791(3) 0.7439(3) 0.8118(3) 0.0255(11) Uani 1 1 d . . .
C51 C -0.0646(3) 0.0582(2) 0.1561(3) 0.0186(9) Uani 1 1 d . . .
C01 C 0.5198(3) 0.7191(3) 0.8657(3) 0.0248(10) Uani 1 1 d . . .
N13 N 0.6175(3) 0.8007(2) 0.4237(3) 0.0316(10) Uani 1 1 d . . .
C036 C 0.5807(3) 0.5662(3) 0.5723(3) 0.0183(9) Uani 1 1 d . . .
N12 N 0.7831(3) 0.5905(2) 0.3269(3) 0.0288(9) Uani 1 1 d . . .
C038 C 0.5206(3) 0.7424(3) 0.7826(3) 0.0255(11) Uani 1 1 d . . .
C039 C 0.8620(3) 0.5851(3) 0.5373(3) 0.0197(10) Uani 1 1 d . . .
C040 C 0.7268(3) 0.2874(3) 0.6027(3) 0.0199(10) Uani 1 1 d . . .
N14 N 0.9120(3) 0.8303(2) 0.2490(2) 0.0268(9) Uani 1 1 d . . .
C042 C 0.1174(3) 0.6604(3) 1.1231(3) 0.0223(10) Uani 1 1 d . . .
C043 C 0.5838(3) 0.3475(3) 0.6002(3) 0.0192(10) Uani 1 1 d . . .
C044 C 0.8511(3) 0.7991(3) 0.2475(3) 0.0211(10) Uani 1 1 d . . .
N16 N 0.8853(3) 0.7007(3) 0.0551(3) 0.0443(12) Uani 1 1 d . . .
C046 C 0.5426(3) 0.4878(3) 0.5950(3) 0.0185(9) Uani 1 1 d . . .
C047 C -0.1443(3) 0.0038(3) 0.3054(3) 0.0212(10) Uani 1 1 d . . .
N15 N 0.7148(3) 0.9143(3) 0.1620(3) 0.0347(10) Uani 1 1 d . . .
C049 C -0.1585(3) -0.0210(3) 0.3938(3) 0.0216(10) Uani 1 1 d . . .
C050 C 0.3976(3) 0.5450(3) 0.6140(3) 0.0226(10) Uani 1 1 d . . .
H050 H 0.3360 0.5384 0.6285 0.027 Uiso 1 1 calc R U .
C051 C 0.7729(3) 0.2160(3) 0.6128(3) 0.0287(11) Uani 1 1 d . . .
H051 H 0.8299 0.2200 0.6123 0.034 Uiso 1 1 calc R U .
C052 C -0.0899(3) -0.0148(3) 0.4222(3) 0.0269(11) Uani 1 1 d . . .
C053 C 0.8134(3) 0.6467(2) 0.5112(3) 0.0184(9) Uani 1 1 d . . .
C054 C 0.6032(3) 0.7204(3) 0.8716(3) 0.0286(11) Uani 1 1 d . . .
H054 H 0.6033 0.7070 0.9261 0.034 Uiso 1 1 calc R U .
C055 C 0.4504(3) 0.4782(3) 0.6168(3) 0.0204(10) Uani 1 1 d . . .
H055 H 0.4245 0.4266 0.6332 0.024 Uiso 1 1 calc R U .
C056 C 0.9860(3) 0.6801(3) 0.4947(3) 0.0284(11) Uani 1 1 d . . .
H056 H 1.0439 0.6912 0.4890 0.034 Uiso 1 1 calc R U .
C057 C 0.0359(3) 0.1049(3) 0.0045(3) 0.0242(10) Uani 1 1 d . . .
H057 H 0.0943 0.1189 -0.0397 0.029 Uiso 1 1 calc R U .
C058 C 0.3311(3) 0.0415(3) 0.1737(3) 0.0290(11) Uani 1 1 d . . .
H058 H 0.3290 0.0201 0.2272 0.035 Uiso 1 1 calc R U .
C059 C 0.1781(3) 0.0935(3) 0.0638(3) 0.0283(11) Uani 1 1 d . . .
C060 C 0.2553(3) 0.0851(3) 0.0826(3) 0.0287(11) Uani 1 1 d . . .
C061 C 0.1222(3) 0.6870(3) 1.0387(3) 0.0248(11) Uani 1 1 d . . .
C062 C 0.6037(3) 0.2014(3) 0.6151(3) 0.0339(12) Uani 1 1 d . . .
H062 H 0.5468 0.1962 0.6159 0.041 Uiso 1 1 calc R U .
C063 C -0.1998(4) -0.0653(3) 0.5698(3) 0.0323(12) Uani 1 1 d . . .
H063 H -0.2134 -0.0795 0.6288 0.039 Uiso 1 1 calc R U .
C064 C -0.1387(3) 0.0624(3) 0.1366(3) 0.0226(10) Uani 1 1 d . . .
H064 H -0.1972 0.0487 0.1807 0.027 Uiso 1 1 calc R U .
C065 C 0.1959(3) 0.6516(3) 1.1385(3) 0.0202(10) Uani 1 1 d . . .
C066 C 0.0986(3) 0.6035(3) 1.2898(3) 0.0291(11) Uani 1 1 d . . .
H066 H 0.0925 0.5839 1.3454 0.035 Uiso 1 1 calc R U .
C067 C 0.1157(3) 0.7275(3) 0.8713(3) 0.0260(11) Uani 1 1 d . . .
H067 H 0.0590 0.7136 0.9185 0.031 Uiso 1 1 calc R U .
C068 C 0.9383(3) 0.7406(3) 0.4685(3) 0.0330(12) Uani 1 1 d . . .
H068 H 0.9638 0.7919 0.4461 0.040 Uiso 1 1 calc R U .
C069 C 0.7290(3) 0.8520(3) 0.1910(3) 0.0224(10) Uani 1 1 d . . .
C070 C 0.6844(3) 0.7412(3) 0.7983(3) 0.0350(12) Uani 1 1 d . . .
H070 H 0.7385 0.7418 0.8039 0.042 Uiso 1 1 calc R U .
C071 C 0.5264(3) 0.6331(3) 0.5698(3) 0.0200(10) Uani 1 1 d . . .
H071 H 0.5512 0.6850 0.5547 0.024 Uiso 1 1 calc R U .
C072 C 0.6064(3) 0.7628(3) 0.7084(3) 0.0307(12) Uani 1 1 d . . .
H072 H 0.6078 0.7775 0.6535 0.037 Uiso 1 1 calc R U .
C073 C -0.1133(3) -0.0371(3) 0.5116(3) 0.0309(12) Uani 1 1 d . . .
H073 H -0.0697 -0.0329 0.5320 0.037 Uiso 1 1 calc R U .
C074 C 0.9489(3) 0.6048(3) 0.5285(3) 0.0232(10) Uani 1 1 d . . .
H074 H 0.9817 0.5658 0.5461 0.028 Uiso 1 1 calc R U .
C075 C 0.6626(4) 0.5404(3) 0.7665(3) 0.0374(13) Uani 1 1 d . . .
H07A H 0.7151 0.5723 0.7267 0.056 Uiso 1 1 calc R U .
H07B H 0.6708 0.5186 0.8170 0.056 Uiso 1 1 calc R U .
H07C H 0.6083 0.5741 0.7860 0.056 Uiso 1 1 calc R U .
C076 C 0.1939(3) 0.7248(2) 0.8841(3) 0.0205(10) Uani 1 1 d . . .
C077 C -0.1252(3) 0.0870(3) 0.0516(3) 0.0237(10) Uani 1 1 d . . .
H077 H -0.1748 0.0892 0.0383 0.028 Uiso 1 1 calc R U .
C078 C -0.0379(3) 0.1086(3) -0.0145(3) 0.0269(11) Uani 1 1 d . . .
H078 H -0.0294 0.1255 -0.0715 0.032 Uiso 1 1 calc R U .
C079 C -0.2674(4) -0.0728(3) 0.5420(3) 0.0312(12) Uani 1 1 d . . .
H079 H -0.3256 -0.0920 0.5817 0.037 Uiso 1 1 calc R U .
C080 C 0.0301(3) 0.6409(3) 1.1939(3) 0.0293(11) Uani 1 1 d . . .
H080 H -0.0218 0.6474 1.1845 0.035 Uiso 1 1 calc R U .
C081 C 0.8537(3) 0.7236(3) 0.4763(3) 0.0259(11) Uani 1 1 d . . .
H081 H 0.8221 0.7635 0.4583 0.031 Uiso 1 1 calc R U .
C082 C 0.2485(3) 0.0535(3) 0.1659(3) 0.0256(11) Uani 1 1 d . . .
C083 C 0.7725(3) 0.6510(3) 0.2930(3) 0.0219(10) Uani 1 1 d . . .
C084 C 0.6550(3) 0.7050(3) 0.2274(3) 0.0216(10) Uani 1 1 d . . .
C085 C 0.6687(3) 0.7821(3) 0.3540(3) 0.0221(10) Uani 1 1 d . . .
C086 C 0.6865(4) 0.7613(3) 0.7155(3) 0.0371(13) Uani 1 1 d . . .
H086 H 0.7419 0.7735 0.6658 0.044 Uiso 1 1 calc R U .
C087 C 0.0207(3) 0.6128(3) 1.2758(3) 0.0323(12) Uani 1 1 d . . .
H087 H -0.0371 0.6000 1.3218 0.039 Uiso 1 1 calc R U .
C088 C 0.3420(3) 0.1061(3) 0.0124(3) 0.0367(12) Uani 1 1 d . . .
H088 H 0.3457 0.1286 -0.0414 0.044 Uiso 1 1 calc R U .
C089 C 0.5622(3) 0.2878(3) 0.8524(3) 0.0344(12) Uani 1 1 d . . .
C090 C 0.3742(8) 0.5382(4) 0.8399(5) 0.123(4) Uani 1 1 d . . .
H09A H 0.3492 0.5624 0.8017 0.185 Uiso 1 1 calc R U .
H09B H 0.3662 0.4803 0.8467 0.185 Uiso 1 1 calc R U .
H09C H 0.4386 0.5503 0.8142 0.185 Uiso 1 1 calc R U .
C091 C 0.4211(3) 0.0942(3) 0.0218(4) 0.0391(13) Uani 1 1 d . . .
H091 H 0.4780 0.1080 -0.0251 0.047 Uiso 1 1 calc R U .
C092 C 0.2061(4) 0.7725(3) 0.7178(3) 0.0365(13) Uani 1 1 d . . .
H092 H 0.2095 0.7896 0.6626 0.044 Uiso 1 1 calc R U .
C093 C 0.7357(3) 0.1404(3) 0.6234(4) 0.0371(13) Uani 1 1 d . . .
H093 H 0.7675 0.0940 0.6299 0.045 Uiso 1 1 calc R U .
C094 C -0.2459(3) -0.0511(3) 0.4544(3) 0.0262(11) Uani 1 1 d . . .
H094 H -0.2900 -0.0565 0.4349 0.031 Uiso 1 1 calc R U .
C095 C 0.4145(3) 0.0613(3) 0.1026(3) 0.0359(12) Uani 1 1 d . . .
H095 H 0.4680 0.0523 0.1090 0.043 Uiso 1 1 calc R U .
C096 C 0.8612(4) 0.4060(3) 0.3789(3) 0.0488(15) Uani 1 1 d . . .
H09D H 0.9190 0.4282 0.3681 0.073 Uiso 1 1 calc R U .
H09E H 0.8602 0.4013 0.3234 0.073 Uiso 1 1 calc R U .
H09F H 0.8536 0.3532 0.4101 0.073 Uiso 1 1 calc R U .
C097 C 0.4401(3) 0.7494(3) 0.7693(3) 0.0251(11) Uani 1 1 d . . .
C098 C 0.1221(4) 0.7508(3) 0.7879(3) 0.0330(12) Uani 1 1 d . . .
H098 H 0.0697 0.7518 0.7791 0.040 Uiso 1 1 calc R U .
C099 C 0.6500(3) 0.1328(3) 0.6244(4) 0.0414(14) Uani 1 1 d . . .
H099 H 0.6249 0.0817 0.6313 0.050 Uiso 1 1 calc R U .
C100 C 0.2845(3) 0.7691(3) 0.7287(3) 0.0301(11) Uani 1 1 d . . .
H100 H 0.3409 0.7834 0.6812 0.036 Uiso 1 1 calc R U .
C101 C 0.4191(4) 0.9124(4) 0.5556(4) 0.0574(17) Uani 1 1 d . . .
C102 C 0.8345(3) 0.7193(3) 0.1254(3) 0.0281(11) Uani 1 1 d . . .
C103 C 0.1117(4) -0.1470(3) 0.2589(4) 0.0523(16) Uani 1 1 d . . .
H10A H 0.1765 -0.1366 0.2281 0.078 Uiso 1 1 calc R U .
H10B H 0.1006 -0.2025 0.2541 0.078 Uiso 1 1 calc R U .
H10C H 0.0890 -0.1374 0.3203 0.078 Uiso 1 1 calc R U .
C105 C 0.4624(4) 0.9620(4) 0.7560(4) 0.0573(17) Uani 1 1 d . . .
C106 C 0.3146(5) 0.8704(4) 1.0444(4) 0.0566(17) Uani 1 1 d . . .
H10D H 0.2547 0.8939 1.0765 0.085 Uiso 1 1 calc R U .
H10E H 0.3602 0.9122 1.0243 0.085 Uiso 1 1 calc R U .
H10F H 0.3263 0.8298 1.0825 0.085 Uiso 1 1 calc R U .
C111 C 0.0229(10) 0.2025(6) 0.3451(8) 0.194(8) Uani 1 1 d . . .
H11A H -0.0341 0.1814 0.3915 0.291 Uiso 1 1 calc R U .
H11B H 0.0189 0.2608 0.3386 0.291 Uiso 1 1 calc R U .
H11C H 0.0720 0.1871 0.3600 0.291 Uiso 1 1 calc R U .
O07 O 0.1177(5) 0.2915(4) 0.1196(4) 0.0637(18) Uani 0.6667 1 d . . P
C19 C 0.5000 0.5000 1.0000 0.063(3) Uani 1 2 d S . P
O09 O 0.4407(5) 0.4711(4) 0.9720(5) 0.047(2) Uani 0.5 1 d . . P
O10 O 0.1654(6) 0.5249(5) 0.9294(5) 0.054(2) Uani 0.5 1 d . . P
O08 O 0.9834(6) 0.5534(5) 0.0229(6) 0.072(3) Uani 0.5 1 d . . P
O17 O 0.1082(7) 0.2932(6) 0.2103(7) 0.084(3) Uani 0.5 1 d . . P
C18 C 0.9295(13) 0.4897(9) 0.0958(16) 0.123(8) Uani 0.5 1 d . . P
C10 C 0.1745(9) 0.5046(7) 0.8460(8) 0.048(3) Uani 0.5 1 d . . P
C211 C 0.1273(12) 0.3791(7) 0.1287(10) 0.118(6) Uani 0.6667 1 d . . P
O21 O 0.2034(17) 0.3036(11) 0.0389(11) 0.121(7) Uani 0.3333 1 d . . P
C210 C 0.1084(12) 0.3705(11) 0.2436(13) 0.112(7) Uani 0.5 1 d . . P
C212 C 0.2741(13) 0.3676(11) 0.0021(12) 0.059(5) Uani 0.3333 1 d . . P
H097 H 0.447(3) 0.765(2) 0.714(3) 0.010(10) Uiso 1 1 d . . .
H059 H 0.195(3) 0.111(2) 0.005(3) 0.016(11) Uiso 1 1 d . . .
H061 H 0.071(3) 0.694(3) 1.035(3) 0.021(12) Uiso 1 1 d . . .
H047 H -0.191(3) -0.006(3) 0.296(3) 0.021(12) Uiso 1 1 d . . .
H041 H 0.690(3) 0.683(3) 0.511(3) 0.017(11) Uiso 1 1 d . . .
H043 H 0.525(3) 0.334(3) 0.606(3) 0.029(13) Uiso 1 1 d . . .
H008 H 0.339(3) 0.862(3) 0.927(3) 0.035(16) Uiso 1 1 d . . .
H022 H 0.618(3) 0.447(3) 0.754(3) 0.017(14) Uiso 1 1 d . . .

loop_
_atom_site_aniso_label
_atom_site_aniso_U_11
_atom_site_aniso_U_22
_atom_site_aniso_U_33
_atom_site_aniso_U_23
_atom_site_aniso_U_13
_atom_site_aniso_U_12
Co01 0.0172(3) 0.0163(3) 0.0190(3) 0.0035(2) -0.0073(3) -0.0010(2)
Mn02 0.0212(4) 0.0213(4) 0.0159(3) 0.0010(3) -0.0075(3) 0.0038(3)
Mn03 0.0167(3) 0.0132(3) 0.0241(4) 0.0048(3) -0.0120(3) -0.0022(3)
Mn04 0.0209(4) 0.0247(4) 0.0247(4) -0.0056(3) -0.0144(3) 0.0027(3)
O005 0.0288(17) 0.0205(16) 0.0297(17) 0.0026(13) -0.0208(14) 0.0010(13)
O006 0.0209(16) 0.0233(17) 0.0234(16) 0.0035(13) -0.0100(13) 0.0053(13)
O007 0.033(2) 0.0198(18) 0.0241(18) 0.0032(15) -0.0138(16) -0.0106(16)
O008 0.040(2) 0.0194(18) 0.0210(18) -0.0010(15) -0.0122(16) -0.0005(15)
N21 0.0149(18) 0.016(2) 0.0151(18) 0.0020(14) -0.0065(15) -0.0016(15)
O010 0.0216(16) 0.0179(17) 0.0360(18) 0.0077(14) -0.0183(14) -0.0072(13)
O011 0.0211(16) 0.0144(16) 0.0339(17) 0.0073(13) -0.0162(14) -0.0044(13)
O012 0.0196(16) 0.0307(18) 0.0201(16) 0.0007(13) -0.0049(14) -0.0007(14)
O013 0.0218(17) 0.0343(19) 0.0192(16) 0.0040(13) -0.0102(14) -0.0010(14)
N31 0.022(2) 0.018(2) 0.032(2) -0.0004(16) -0.0159(18) 0.0007(16)
O015 0.0332(19) 0.0273(18) 0.0391(19) 0.0078(15) -0.0227(16) -0.0093(15)
N01 0.025(2) 0.0170(19) 0.0190(19) -0.0027(15) -0.0119(17) 0.0065(16)
O2 0.043(2) 0.0220(17) 0.0328(18) -0.0042(14) -0.0163(16) 0.0049(15)
O05 0.0235(17) 0.0285(18) 0.0334(18) -0.0008(14) -0.0176(15) -0.0037(14)
O06 0.0277(19) 0.072(3) 0.0223(17) -0.0156(17) -0.0155(16) 0.0060(18)
O04 0.058(3) 0.068(3) 0.027(2) 0.0055(18) -0.0082(18) 0.034(2)
N021 0.024(2) 0.0172(19) 0.0202(19) -0.0050(15) -0.0128(17) 0.0054(16)
N022 0.028(2) 0.021(2) 0.0158(19) -0.0014(15) -0.0069(18) 0.0084(17)
N023 0.0173(19) 0.0148(19) 0.0171(18) 0.0002(15) -0.0081(15) 0.0001(15)
O1 0.100(4) 0.041(2) 0.135(4) -0.048(3) -0.103(3) 0.036(2)
O3 0.049(2) 0.036(2) 0.050(2) 0.0242(18) -0.0031(19) 0.0105(18)
C41 0.024(2) 0.014(2) 0.019(2) 0.0003(18) -0.0080(19) 0.004(2)
C08 0.024(3) 0.028(3) 0.024(2) -0.008(2) -0.014(2) 0.010(2)
C61 0.019(2) 0.015(2) 0.030(2) -0.0042(19) -0.015(2) 0.0030(18)
C21 0.023(2) 0.028(3) 0.025(2) 0.002(2) -0.012(2) 0.007(2)
C07 0.021(2) 0.018(2) 0.026(2) -0.0010(19) -0.012(2) 0.0014(19)
N11 0.024(2) 0.033(2) 0.034(2) 0.0009(18) -0.0157(19) -0.0016(19)
C31 0.039(3) 0.018(2) 0.024(2) -0.0055(19) -0.019(2) 0.012(2)
C51 0.022(2) 0.016(2) 0.020(2) -0.0040(18) -0.0110(19) 0.0048(18)
C01 0.026(3) 0.016(2) 0.027(3) -0.0051(19) -0.007(2) 0.0013(19)
N13 0.030(2) 0.035(2) 0.022(2) -0.0019(18) -0.0049(19) -0.0015(19)
C036 0.022(2) 0.020(2) 0.015(2) 0.0007(18) -0.0100(18) 0.0006(19)
N12 0.024(2) 0.024(2) 0.038(2) 0.0065(19) -0.0155(19) -0.0026(17)
C038 0.031(3) 0.013(2) 0.024(2) -0.0027(19) -0.005(2) 0.002(2)
C039 0.021(2) 0.019(2) 0.018(2) -0.0014(18) -0.0071(19) -0.0062(19)
C040 0.019(2) 0.016(2) 0.022(2) 0.0025(18) -0.0072(19) -0.0028(19)
N14 0.028(2) 0.022(2) 0.035(2) -0.0023(17) -0.0177(19) -0.0005(18)
C042 0.020(2) 0.023(2) 0.022(2) -0.0011(19) -0.009(2) 0.0050(19)
C043 0.019(2) 0.021(3) 0.018(2) -0.0005(18) -0.0084(19) -0.005(2)
C044 0.026(3) 0.015(2) 0.019(2) 0.0041(18) -0.009(2) 0.004(2)
N16 0.040(3) 0.036(3) 0.033(3) -0.009(2) 0.006(2) -0.007(2)
C046 0.022(2) 0.020(2) 0.014(2) 0.0008(18) -0.0097(18) 0.0004(19)
C047 0.021(3) 0.020(2) 0.027(3) -0.008(2) -0.015(2) 0.005(2)
N15 0.034(2) 0.029(2) 0.039(2) 0.008(2) -0.016(2) 0.0016(19)
C049 0.025(2) 0.020(2) 0.021(2) -0.0041(18) -0.011(2) 0.0061(19)
C050 0.017(2) 0.030(3) 0.023(2) -0.008(2) -0.0108(19) 0.005(2)
C051 0.020(2) 0.019(3) 0.044(3) 0.008(2) -0.014(2) -0.002(2)
C052 0.030(3) 0.031(3) 0.023(2) -0.010(2) -0.014(2) 0.009(2)
C053 0.017(2) 0.015(2) 0.019(2) 0.0002(18) -0.0052(18) -0.0006(18)
C054 0.028(3) 0.025(3) 0.030(3) -0.006(2) -0.009(2) -0.003(2)
C055 0.020(2) 0.022(2) 0.021(2) -0.0013(18) -0.0114(19) -0.0028(19)
C056 0.021(2) 0.027(3) 0.031(3) -0.002(2) -0.005(2) -0.007(2)
C057 0.025(3) 0.019(2) 0.027(3) 0.0043(19) -0.011(2) 0.0011(19)
C058 0.025(3) 0.025(3) 0.042(3) -0.007(2) -0.020(2) 0.003(2)
C059 0.030(3) 0.026(3) 0.026(3) 0.001(2) -0.010(2) 0.004(2)
C060 0.024(3) 0.027(3) 0.037(3) -0.001(2) -0.016(2) 0.001(2)
C061 0.026(3) 0.023(3) 0.031(3) -0.004(2) -0.018(2) 0.008(2)
C062 0.022(3) 0.020(3) 0.061(3) -0.005(2) -0.020(2) -0.002(2)
C063 0.052(3) 0.022(3) 0.025(3) -0.001(2) -0.019(3) 0.000(2)
C064 0.021(2) 0.026(3) 0.022(2) -0.0035(19) -0.010(2) 0.0012(19)
C065 0.019(2) 0.018(2) 0.021(2) -0.0013(18) -0.007(2) 0.0020(18)
C066 0.031(3) 0.031(3) 0.023(2) 0.005(2) -0.012(2) 0.003(2)
C067 0.036(3) 0.018(2) 0.028(3) -0.0040(19) -0.018(2) 0.008(2)
C068 0.028(3) 0.023(3) 0.036(3) 0.000(2) -0.003(2) -0.008(2)
C069 0.019(2) 0.024(3) 0.022(2) 0.002(2) -0.008(2) -0.004(2)
C070 0.026(3) 0.024(3) 0.046(3) -0.012(2) -0.006(2) -0.004(2)
C071 0.026(3) 0.016(2) 0.019(2) -0.0010(18) -0.0122(19) 0.0022(19)
C072 0.037(3) 0.019(3) 0.023(2) 0.002(2) -0.002(2) -0.001(2)
C073 0.040(3) 0.034(3) 0.030(3) -0.010(2) -0.026(2) 0.009(2)
C074 0.020(2) 0.024(3) 0.024(2) 0.001(2) -0.008(2) -0.005(2)
C075 0.047(3) 0.025(3) 0.038(3) -0.006(2) -0.016(3) -0.007(2)
C076 0.029(3) 0.014(2) 0.021(2) -0.0025(18) -0.014(2) 0.0080(19)
C077 0.029(3) 0.024(3) 0.024(2) -0.0053(19) -0.018(2) 0.006(2)
C078 0.036(3) 0.022(3) 0.023(2) -0.003(2) -0.014(2) 0.008(2)
C079 0.042(3) 0.020(3) 0.028(3) 0.000(2) -0.013(2) -0.002(2)
C080 0.023(3) 0.037(3) 0.027(3) 0.000(2) -0.011(2) 0.006(2)
C081 0.025(3) 0.017(2) 0.028(2) 0.0015(19) -0.005(2) 0.000(2)
C082 0.023(3) 0.017(2) 0.036(3) -0.007(2) -0.012(2) 0.0014(19)
C083 0.014(2) 0.023(3) 0.026(2) 0.003(2) -0.0065(19) -0.0025(19)
C084 0.022(3) 0.023(2) 0.018(2) 0.0024(18) -0.008(2) 0.002(2)
C085 0.024(2) 0.017(2) 0.028(3) 0.008(2) -0.016(2) -0.0034(19)
C086 0.032(3) 0.024(3) 0.035(3) -0.003(2) 0.002(2) -0.009(2)
C087 0.022(3) 0.040(3) 0.028(3) 0.004(2) -0.007(2) 0.003(2)
C088 0.028(3) 0.037(3) 0.039(3) -0.001(2) -0.011(2) 0.002(2)
C089 0.039(3) 0.031(3) 0.042(3) 0.010(2) -0.029(3) -0.006(2)
C090 0.247(12) 0.042(4) 0.062(5) -0.024(4) -0.053(6) 0.034(6)
C091 0.022(3) 0.044(3) 0.045(3) -0.006(3) -0.010(2) -0.001(2)
C092 0.059(4) 0.032(3) 0.025(3) -0.006(2) -0.026(3) 0.016(3)
C093 0.031(3) 0.015(3) 0.059(3) 0.005(2) -0.016(3) 0.003(2)
C094 0.032(3) 0.016(2) 0.031(3) -0.003(2) -0.015(2) 0.003(2)
C095 0.024(3) 0.038(3) 0.051(3) -0.013(3) -0.020(3) 0.003(2)
C096 0.065(4) 0.038(3) 0.034(3) -0.004(2) -0.016(3) 0.022(3)
C097 0.038(3) 0.018(2) 0.013(2) -0.0005(19) -0.008(2) 0.011(2)
C098 0.047(3) 0.029(3) 0.036(3) -0.011(2) -0.031(3) 0.017(2)
C099 0.030(3) 0.018(3) 0.075(4) 0.001(3) -0.022(3) -0.009(2)
C100 0.039(3) 0.029(3) 0.022(2) -0.004(2) -0.015(2) 0.013(2)
C101 0.055(4) 0.050(4) 0.061(4) 0.012(3) -0.026(3) 0.019(3)
C102 0.026(3) 0.020(3) 0.036(3) 0.003(2) -0.013(2) -0.006(2)
C103 0.034(3) 0.036(3) 0.082(4) 0.025(3) -0.026(3) -0.002(3)
C105 0.056(4) 0.050(4) 0.045(4) 0.005(3) -0.006(3) 0.007(3)
C106 0.095(5) 0.044(4) 0.044(3) 0.008(3) -0.042(4) -0.029(3)
C111 0.41(2) 0.101(7) 0.247(13) -0.134(8) -0.299(15) 0.157(10)
O07 0.076(5) 0.070(5) 0.042(4) 0.021(3) -0.026(3) -0.023(4)
C19 0.068(6) 0.079(7) 0.043(5) 0.001(5) -0.028(5) 0.005(5)
O09 0.062(5) 0.040(4) 0.062(5) -0.014(4) -0.047(4) 0.023(4)
O10 0.064(5) 0.046(5) 0.059(5) -0.017(4) -0.033(4) 0.004(4)
O08 0.064(6) 0.053(6) 0.089(7) -0.014(5) -0.024(5) 0.001(5)
O17 0.090(7) 0.088(8) 0.074(7) 0.004(6) -0.035(6) -0.034(6)
C18 0.099(13) 0.030(8) 0.23(2) 0.041(11) -0.075(15) -0.025(9)
C10 0.067(8) 0.044(7) 0.052(7) -0.015(6) -0.039(6) -0.006(6)
C211 0.224(18) 0.039(7) 0.130(12) 0.011(7) -0.114(12) -0.037(9)
O21 0.23(2) 0.089(13) 0.073(12) 0.002(10) -0.098(15) 0.008(14)
C210 0.083(12) 0.091(13) 0.130(16) -0.067(12) -0.008(11) -0.014(10)
C212 0.056(12) 0.046(11) 0.059(12) 0.035(9) -0.018(10) -0.017(9)

loop_
_atom_type_symbol
_atom_type_description
_atom_type_scat_dispersion_real
_atom_type_scat_dispersion_imag
_atom_type_scat_source
C C 0.0033 0.0016 'International Tables Vol C Tables 4.2.6.8 and 6.1.1.4'
N N 0.0061 0.0033 'International Tables Vol C Tables 4.2.6.8 and 6.1.1.4'
O O 0.0106 0.0060 'International Tables Vol C Tables 4.2.6.8 and 6.1.1.4'
Mn Mn 0.3368 0.7283 'International Tables Vol C Tables 4.2.6.8 and 6.1.1.4'
Co Co 0.3494 0.9721 'International Tables Vol C Tables 4.2.6.8 and 6.1.1.4'
H H 0.0000 0.0000 'International Tables Vol C Tables 4.2.6.8 and 6.1.1.4'

loop_
_geom_angle_atom_site_label_1
_geom_angle_atom_site_label_2
_geom_angle_atom_site_label_3
_geom_angle
_geom_angle_site_symmetry_1
_geom_angle_site_symmetry_3
C069 Co01 C084 89.38(19) . .
C069 Co01 C085 88.88(18) . .
C084 Co01 C085 90.68(18) . .
C069 Co01 C044 89.13(18) . .
C084 Co01 C044 177.70(18) . .
C085 Co01 C044 91.04(18) . .
C069 Co01 C102 91.33(19) . .
C084 Co01 C102 88.81(19) . .
C085 Co01 C102 179.4(2) . .
C044 Co01 C102 89.47(19) . .
C069 Co01 C083 177.96(19) . .
C084 Co01 C083 90.94(18) . .
C085 Co01 C083 89.10(18) . .
C044 Co01 C083 90.61(18) . .
C102 Co01 C083 90.69(19) . .
O013 Mn02 O012 91.48(13) . .
O013 Mn02 N022 174.64(14) . .
O012 Mn02 N022 93.20(14) . .
O013 Mn02 N01 92.65(13) . .
O012 Mn02 N01 175.74(13) . .
N022 Mn02 N01 82.71(15) . .
O013 Mn02 O2 93.58(13) . .
O012 Mn02 O2 92.20(13) . .
N022 Mn02 O2 88.83(13) . .
N01 Mn02 O2 86.54(13) . .
O013 Mn02 O008 94.21(13) . .
O012 Mn02 O008 89.36(13) . .
N022 Mn02 O008 83.25(13) . .
N01 Mn02 O008 91.34(13) . .
O2 Mn02 O008 172.01(12) . .
O010 Mn03 O011 93.14(12) . .
O010 Mn03 N023 92.44(13) . .
O011 Mn03 N023 173.00(13) . .
O010 Mn03 N21 173.69(13) . .
O011 Mn03 N21 92.46(13) . .
N023 Mn03 N21 82.20(14) . .
O010 Mn03 O007 91.56(13) . .
O011 Mn03 O007 93.44(13) . .
N023 Mn03 O007 90.62(13) . .
N21 Mn03 O007 85.21(13) . .
O010 Mn03 O006 90.96(12) . .
O011 Mn03 O006 90.92(12) . .
N023 Mn03 O006 84.78(12) . .
N21 Mn03 O006 91.84(12) . .
O007 Mn03 O006 174.84(12) . .
O06 Mn04 O05 93.64(14) . .
O06 Mn04 N31 171.65(15) . .
O05 Mn04 N31 93.09(14) . .
O06 Mn04 N021 92.17(14) . .
O05 Mn04 N021 172.95(13) . .
N31 Mn04 N021 81.49(14) . .
O06 Mn04 O005 91.69(14) . .
O05 Mn04 O005 88.99(12) . .
N31 Mn04 O005 93.38(13) . .
N021 Mn04 O005 86.86(12) . .
O06 Mn04 O1 90.14(18) . .
O05 Mn04 O1 89.60(14) . .
N31 Mn04 O1 84.96(17) . .
N021 Mn04 O1 94.37(14) . .
O005 Mn04 O1 177.76(16) . .
C103 O005 Mn04 119.2(3) . .
C096 O006 Mn03 126.9(3) . .
C075 O007 Mn03 125.9(3) . .
C106 O008 Mn02 126.0(3) . .
C043 N21 C046 122.1(4) . .
C043 N21 Mn03 125.1(3) . .
C046 N21 Mn03 112.9(3) . .
C039 O010 Mn03 128.5(3) . .
C040 O011 Mn03 129.3(3) . .
C01 O012 Mn02 128.9(3) . .
C065 O013 Mn02 129.9(3) . .
C059 N31 C61 121.0(4) . .
C059 N31 Mn04 124.3(3) . .
C61 N31 Mn04 114.6(3) . .
C061 N01 C076 121.9(4) . .
C061 N01 Mn02 124.7(3) . .
C076 N01 Mn02 113.4(3) . .
C090 O2 Mn02 128.8(4) . .
C082 O05 Mn04 128.8(3) . .
C052 O06 Mn04 129.4(3) . .
C047 N021 C51 121.3(4) . .
C047 N021 Mn04 124.1(3) . .
C51 N021 Mn04 114.2(3) . .
C097 N022 C31 122.3(4) . .
C097 N022 Mn02 124.8(3) . .
C31 N022 Mn02 112.9(3) . .
C41 N023 C036 121.8(4) . .
C41 N023 Mn03 124.3(3) . .
C036 N023 Mn03 113.7(3) . .
C111 O1 Mn04 124.6(5) . .
N023 C41 C053 125.2(4) . .
C071 C08 C050 120.4(4) . .
C057 C61 C51 120.2(4) . .
C057 C61 N31 125.3(4) . .
C51 C61 N31 114.5(4) . .
C066 C21 C065 120.9(4) . .
C062 C07 C040 119.2(4) . .
C062 C07 C043 117.6(4) . .
C040 C07 C043 123.1(4) . .
C100 C31 C076 120.3(4) . .
C100 C31 N022 124.2(4) . .
C076 C31 N022 115.5(4) . .
C064 C51 C61 119.7(4) . .
C064 C51 N021 125.0(4) . .
C61 C51 N021 115.3(4) . .
O012 C01 C054 118.3(4) . .
O012 C01 C038 123.2(4) . .
C054 C01 C038 118.5(4) . .
C071 C036 C046 119.7(4) . .
C071 C036 N023 125.2(4) . .
C046 C036 N023 115.1(4) . .
C01 C038 C072 118.3(4) . .
C01 C038 C097 124.0(4) . .
C072 C038 C097 117.7(4) . .
O010 C039 C074 118.2(4) . .
O010 C039 C053 124.2(4) . .
C074 C039 C053 117.6(4) . .
O011 C040 C051 117.9(4) . .
O011 C040 C07 124.0(4) . .
C051 C040 C07 118.0(4) . .
C080 C042 C065 118.9(4) . .
C080 C042 C061 118.0(4) . .
C065 C042 C061 123.1(4) . .
N21 C043 C07 125.7(4) . .
N14 C044 Co01 177.2(4) . .
C055 C046 C036 119.6(4) . .
C055 C046 N21 125.2(4) . .
C036 C046 N21 115.1(4) . .
N021 C047 C049 126.4(4) . .
C094 C049 C052 119.7(4) . .
C094 C049 C047 117.3(4) . .
C052 C049 C047 122.9(4) . .
C055 C050 C08 120.4(4) . .
C093 C051 C040 121.3(4) . .
O06 C052 C073 119.0(4) . .
O06 C052 C049 123.2(4) . .
C073 C052 C049 117.8(4) . .
C081 C053 C039 119.6(4) . .
C081 C053 C41 117.3(4) . .
C039 C053 C41 123.1(4) . .
C070 C054 C01 121.1(5) . .
C050 C055 C046 120.0(4) . .
C074 C056 C068 120.9(4) . .
C078 C057 C61 119.7(4) . .
C095 C058 C082 120.5(5) . .
N31 C059 C060 126.2(5) . .
C088 C060 C082 119.8(4) . .
C088 C060 C059 117.0(4) . .
C082 C060 C059 123.1(4) . .
N01 C061 C042 126.3(4) . .
C099 C062 C07 121.8(4) . .
C073 C063 C079 121.3(4) . .
C077 C064 C51 119.8(4) . .
O013 C065 C21 118.2(4) . .
O013 C065 C042 123.0(4) . .
C21 C065 C042 118.8(4) . .
C21 C066 C087 120.9(4) . .
C076 C067 C098 120.0(5) . .
C081 C068 C056 119.2(4) . .
N15 C069 Co01 179.2(4) . .
C054 C070 C086 120.8(5) . .
C08 C071 C036 120.0(4) . .
C086 C072 C038 121.8(5) . .
C063 C073 C052 121.3(4) . .
C056 C074 C039 121.4(4) . .
C067 C076 C31 119.3(4) . .
C067 C076 N01 125.3(4) . .
C31 C076 N01 115.4(4) . .
C064 C077 C078 120.3(4) . .
C057 C078 C077 120.2(4) . .
C094 C079 C063 118.4(5) . .
C087 C080 C042 121.2(4) . .
C068 C081 C053 121.2(4) . .
O05 C082 C058 118.4(4) . .
O05 C082 C060 124.0(4) . .
C058 C082 C060 117.6(4) . .
N12 C083 Co01 178.4(4) . .
N11 C084 Co01 179.4(4) . .
N13 C085 Co01 179.5(4) . .
C072 C086 C070 119.3(4) . .
C080 C087 C066 119.4(4) . .
C091 C088 C060 121.4(5) . .
C088 C091 C095 118.7(5) . .
C100 C092 C098 120.7(4) . .
C051 C093 C099 120.4(4) . .
C079 C094 C049 121.5(4) . .
C058 C095 C091 121.9(5) . .
N022 C097 C038 125.5(4) . .
C092 C098 C067 120.2(5) . .
C062 C099 C093 119.3(4) . .
C092 C100 C31 119.5(5) . .
N16 C102 Co01 179.3(4) . .
O21 O07 O17 124.6(9) . .
O21 O07 C211 84.2(10) . .
O17 O07 C211 75.7(7) . .
O09 C19 O09 180.0 . 2_667
C10 O10 C18 54.8(9) . 2_666
C210 O17 O07 119.1(12) . .
C210 O17 C211 66.7(10) . .
O07 O17 C211 52.5(6) . .
O08 C18 C10 123.3(12) . 2_666
O08 C18 O10 100.4(13) . 2_666
C10 C18 O10 49.4(7) 2_666 2_666
O10 C10 C18 75.7(11) . 2_666
O07 C211 O17 51.8(5) . .
O07 C211 C210 98.4(9) . .
O17 C211 C210 46.6(7) . .
O07 O21 C212 134.6(15) . .
O17 C210 C211 66.7(9) . .

loop_
_geom_bond_atom_site_label_1
_geom_bond_atom_site_label_2
_geom_bond_distance
_geom_bond_site_symmetry_2
Co01 C069 1.886(5) .
Co01 C084 1.891(5) .
Co01 C085 1.892(5) .
Co01 C044 1.897(5) .
Co01 C102 1.897(5) .
Co01 C083 1.897(5) .
Mn02 O013 1.857(3) .
Mn02 O012 1.873(3) .
Mn02 N022 1.987(3) .
Mn02 N01 1.990(4) .
Mn02 O2 2.241(3) .
Mn02 O008 2.266(3) .
Mn03 O010 1.873(3) .
Mn03 O011 1.876(3) .
Mn03 N023 1.986(3) .
Mn03 N21 1.998(3) .
Mn03 O007 2.191(3) .
Mn03 O006 2.252(3) .
Mn04 O06 1.873(3) .
Mn04 O05 1.882(3) .
Mn04 N31 1.989(4) .
Mn04 N021 1.996(4) .
Mn04 O005 2.215(3) .
Mn04 O1 2.262(4) .
O005 C103 1.419(6) .
O006 C096 1.406(6) .
O007 C075 1.420(5) .
O008 C106 1.404(6) .
N21 C043 1.291(5) .
N21 C046 1.430(5) .
O010 C039 1.314(5) .
O011 C040 1.311(5) .
O012 C01 1.319(5) .
O013 C065 1.329(5) .
N31 C059 1.303(6) .
N31 C61 1.434(5) .
O015 C089 1.442(6) .
N01 C061 1.292(6) .
N01 C076 1.418(5) .
O2 C090 1.380(7) .
O05 C082 1.324(5) .
O06 C052 1.326(6) .
O04 C101 1.450(6) .
N021 C047 1.290(6) .
N021 C51 1.428(5) .
N022 C097 1.294(6) .
N022 C31 1.435(6) .
N023 C41 1.308(5) .
N023 C036 1.425(5) .
O1 C111 1.381(8) .
O3 C105 1.391(6) .
C41 C053 1.426(6) .
C08 C071 1.375(6) .
C08 C050 1.391(6) .
C61 C057 1.389(6) .
C61 C51 1.397(6) .
C21 C066 1.375(6) .
C21 C065 1.391(6) .
C07 C062 1.402(6) .
C07 C040 1.423(6) .
C07 C043 1.427(6) .
N11 C084 1.149(5) .
C31 C100 1.396(6) .
C31 C076 1.400(6) .
C51 C064 1.387(6) .
C01 C054 1.411(6) .
C01 C038 1.420(6) .
N13 C085 1.155(6) .
C036 C071 1.389(6) .
C036 C046 1.407(6) .
N12 C083 1.150(5) .
C038 C072 1.423(6) .
C038 C097 1.428(7) .
C039 C074 1.408(6) .
C039 C053 1.419(6) .
C040 C051 1.405(6) .
N14 C044 1.152(5) .
C042 C080 1.413(6) .
C042 C065 1.417(6) .
C042 C061 1.426(6) .
N16 C102 1.161(6) .
C046 C055 1.390(6) .
C047 C049 1.433(6) .
N15 C069 1.159(5) .
C049 C094 1.408(6) .
C049 C052 1.416(6) .
C050 C055 1.375(6) .
C051 C093 1.376(7) .
C052 C073 1.403(6) .
C053 C081 1.409(6) .
C054 C070 1.374(6) .
C056 C074 1.366(6) .
C056 C068 1.398(7) .
C057 C078 1.378(6) .
C058 C095 1.378(7) .
C058 C082 1.416(6) .
C059 C060 1.430(7) .
C060 C088 1.408(7) .
C060 C082 1.417(7) .
C062 C099 1.365(7) .
C063 C073 1.377(7) .
C063 C079 1.396(7) .
C064 C077 1.381(6) .
C066 C087 1.395(7) .
C067 C076 1.386(6) .
C067 C098 1.389(6) .
C068 C081 1.367(6) .
C070 C086 1.398(7) .
C072 C086 1.365(7) .
C077 C078 1.393(6) .
C079 C094 1.378(6) .
C080 C087 1.365(6) .
C088 C091 1.374(7) .
C091 C095 1.384(7) .
C092 C100 1.372(7) .
C092 C098 1.383(7) .
C093 C099 1.402(7) .
O07 O21 1.45(2) .
O07 O17 1.477(11) .
O07 C211 1.490(12) .
C19 O09 1.375(7) .
C19 O09 1.375(7) 2_667
O10 C10 1.422(13) .
O10 C18 1.82(2) 2_666
O08 C18 1.507(19) .
O17 C210 1.441(17) .
O17 C211 1.820(16) .
C18 C10 1.53(2) 2_666
C18 O10 1.82(2) 2_666
C10 C18 1.53(2) 2_666
C211 C210 1.82(2) .
O21 C212 1.48(3) .
